data_4130684
loop_
_publ_author_name
'Touge, Taichiro'
'Nara, Hideki'
'Fujiwhara, Mitsuhiko'
'Kayaki, Yoshihito'
'Ikariya, Takao'

_publ_section_title
;
 Efficient Access to Chiral Benzhydrols via Asymmetric Transfer
 Hydrogenation of Unsymmetrical Benzophenones with Bifunctional
 Oxo-Tethered Ruthenium Catalysts.
;
_journal_issue 32
_journal_name_full 'Journal of the American Chemical Society'
_journal_page_first 10084
_journal_page_last 10087
_journal_paper_doi 10.1021/jacs.6b05738
_journal_volume 138
_journal_year 2016
_chemical_absolute_configuration 'CHOOSE rm ad rmad syn or unk'
_chemical_formula_moiety 'C20 H13 Cl2 N O4'
_chemical_formula_sum 'C20 H13 Cl2 N O4'
_chemical_formula_weight 402.23
_space_group_IT_number 4
_space_group_name_Hall 'P 2yb'
_space_group_name_H-M_alt 'P 1 21 1'
_symmetry_cell_setting monoclinic
_symmetry_Int_Tables_number 4
_symmetry_space_group_name_Hall 'P 2yb'
_symmetry_space_group_name_H-M 'P 1 21 1'
_atom_sites_solution_hydrogens geom
_atom_sites_solution_primary direct
_atom_sites_solution_secondary difmap
_cell_angle_alpha 90.0000
_cell_angle_beta 101.322(4)
_cell_angle_gamma 90.0000
_cell_formula_units_Z 2
_cell_length_a 5.9025(14)
_cell_length_b 12.201(3)
_cell_length_c 12.309(3)
_cell_measurement_reflns_used 3615
_cell_measurement_temperature 93
_cell_measurement_theta_max 27.49
_cell_measurement_theta_min 3.34
_cell_volume 869.2(4)
_computing_cell_refinement CrystalClear
_computing_data_collection 'CrystalClear (Rigaku Inc., 2008)'
_computing_data_reduction CrystalClear
_computing_molecular_graphics 'CrystalStructure 4.0'
_computing_publication_material 'CrystalStructure 4.0 (Rigaku, 2010)'
_computing_structure_refinement 'CRYSTALS (Carruthers, et al., 1999)'
_computing_structure_solution 'SIR2002 (Burla, et al., 2003)'
_diffrn_ambient_temperature 93
_diffrn_detector_area_resol_mean 7.111
_diffrn_measured_fraction_theta_full 0.993
_diffrn_measured_fraction_theta_max 0.993
_diffrn_measurement_device_type 'Rigaku Saturn724'
_diffrn_measurement_method \w
_diffrn_radiation_type 'Mo K\a'
_diffrn_radiation_wavelength 0.71075
_diffrn_reflns_av_R_equivalents 0.0348
_diffrn_reflns_limit_h_max 7
_diffrn_reflns_limit_h_min -7
_diffrn_reflns_limit_k_max 15
_diffrn_reflns_limit_k_min -15
_diffrn_reflns_limit_l_max 15
_diffrn_reflns_limit_l_min -14
_diffrn_reflns_number 7113
_diffrn_reflns_theta_full 27.47
_diffrn_reflns_theta_max 27.48
_diffrn_standards_number 0
_exptl_absorpt_coefficient_mu 0.401
_exptl_absorpt_correction_T_max 0.980
_exptl_absorpt_correction_T_min 0.773
_exptl_absorpt_correction_type multi-scan
_exptl_absorpt_process_details 'REQAB (Rigaku, 1998)'
_exptl_crystal_colour colorless
_exptl_crystal_density_diffrn 1.537
_exptl_crystal_density_method 'not measured'
_exptl_crystal_description prism
_exptl_crystal_F_000 412.00
_exptl_crystal_size_max 0.200
_exptl_crystal_size_mid 0.200
_exptl_crystal_size_min 0.050
_refine_diff_density_max 1.970
_refine_diff_density_min -0.676
_refine_ls_abs_structure_details 'Flack, H. D. (1983), Acta Cryst. A39, 876-881.  1816 Friedel Pairs'
_refine_ls_abs_structure_Flack -0.00(6)
_refine_ls_extinction_method none
_refine_ls_goodness_of_fit_ref 1.000
_refine_ls_hydrogen_treatment constr
_refine_ls_number_parameters 258
_refine_ls_number_reflns 3893
_refine_ls_R_factor_gt 0.0422
_refine_ls_shift/su_max 0.000
_refine_ls_structure_factor_coef Fsqd
_refine_ls_weighting_details 'w = 1/[0.0007Fo^2^ + 0.6830\s(Fo^2^)]/(4Fo^2^)'
_refine_ls_weighting_scheme calc
_refine_ls_wR_factor_ref 0.0977
_reflns_number_gt 3344
_reflns_number_total 3893
_reflns_threshold_expression F^2^>2.0\s(F^2^)
_cod_data_source_file ja6b05738_si_006.cif
_cod_data_source_block mp-Cl2benzhydrol
_cod_database_code 4130684

loop_
_symmetry_equiv_pos_site_id
_symmetry_equiv_pos_as_xyz
1 +X,+Y,+Z
2 -X,1/2+Y,-Z

loop_
_atom_site_label
_atom_site_type_symbol
_atom_site_fract_x
_atom_site_fract_y
_atom_site_fract_z
_atom_site_U_iso_or_equiv
_atom_site_adp_type
_atom_site_occupancy
_atom_site_symmetry_multiplicity
_atom_site_calc_flag
_atom_site_refinement_flags
Cl1 Cl 0.66056(10) 0.62466(6) 0.12008(5) 0.01812(16) Uani 1.0 2 d .
Cl2 Cl 0.21786(10) 0.72791(6) 0.18692(6) 0.02251(17) Uani 1.0 2 d .
O1 O 0.6384(3) 0.22582(15) 0.28612(13) 0.0160(5) Uani 1.0 2 d .
O2 O 0.3535(4) 0.10675(16) 0.30031(16) 0.0249(6) Uani 1.0 2 d .
O3 O 1.0340(4) -0.10820(17) -0.08119(16) 0.0286(6) Uani 1.0 2 d .
O4 O 0.7584(4) -0.22405(15) -0.07506(16) 0.0243(6) Uani 1.0 2 d .
N1 N 0.8576(4) -0.13651(17) -0.05002(17) 0.0180(6) Uani 1.0 2 d .
C1 C 0.5840(5) 0.2924(2) 0.3756(2) 0.0159(7) Uani 1.0 2 d .
C2 C 0.4928(4) 0.4019(3) 0.32797(19) 0.0155(7) Uani 1.0 2 d .
C3 C 0.6035(4) 0.45713(19) 0.2540(2) 0.0148(6) Uani 1.0 2 d .
C4 C 0.5194(5) 0.5579(2) 0.2105(2) 0.0156(7) Uani 1.0 2 d .
C5 C 0.3240(5) 0.6032(2) 0.2410(2) 0.0162(7) Uani 1.0 2 d .
C6 C 0.2154(5) 0.5494(2) 0.3147(2) 0.0176(7) Uani 1.0 2 d .
C7 C 0.2985(5) 0.4485(2) 0.3578(3) 0.0191(7) Uani 1.0 2 d .
C8 C 0.8036(4) 0.3016(2) 0.4638(2) 0.0156(7) Uani 1.0 2 d .
C9 C 0.8286(5) 0.3874(3) 0.5402(3) 0.0209(7) Uani 1.0 2 d .
C10 C 1.0245(5) 0.3943(3) 0.6239(3) 0.0240(8) Uani 1.0 2 d .
C11 C 1.1963(5) 0.3165(3) 0.6309(3) 0.0240(8) Uani 1.0 2 d .
C12 C 1.1735(5) 0.2312(3) 0.5559(2) 0.0208(7) Uani 1.0 2 d .
C13 C 0.9783(5) 0.2239(3) 0.4729(2) 0.0198(7) Uani 1.0 2 d .
C14 C 0.5120(4) 0.1353(2) 0.2589(2) 0.0154(7) Uani 1.0 2 d .
C15 C 0.6008(5) 0.0711(2) 0.1724(2) 0.0144(6) Uani 1.0 2 d .
C16 C 0.7958(5) 0.1026(2) 0.1308(2) 0.0161(7) Uani 1.0 2 d .
C17 C 0.8784(5) 0.0362(2) 0.0570(3) 0.0154(7) Uani 1.0 2 d .
C18 C 0.7641(5) -0.0623(2) 0.0253(2) 0.0146(6) Uani 1.0 2 d .
C19 C 0.5677(5) -0.0942(2) 0.0619(2) 0.0161(7) Uani 1.0 2 d .
C20 C 0.4878(5) -0.02674(19) 0.1366(2) 0.0147(7) Uani 1.0 2 d .
H1 H 0.4639 0.2559 0.4072 0.0190 Uiso 1.0 2 calc R
H2 H 0.7331 0.4264 0.2335 0.0177 Uiso 1.0 2 calc R
H3 H 0.0859 0.5806 0.3348 0.0211 Uiso 1.0 2 calc R
H4 H 0.2248 0.4118 0.4073 0.0235 Uiso 1.0 2 calc R
H5 H 0.7126 0.4397 0.5356 0.0252 Uiso 1.0 2 calc R
H6 H 1.0406 0.4518 0.6743 0.0283 Uiso 1.0 2 calc R
H7 H 1.3266 0.3211 0.6871 0.0278 Uiso 1.0 2 calc R
H8 H 1.2901 0.1791 0.5608 0.0252 Uiso 1.0 2 calc R
H9 H 0.9638 0.1664 0.4224 0.0242 Uiso 1.0 2 calc R
H10 H 0.8686 0.1687 0.1533 0.0189 Uiso 1.0 2 calc R
H11 H 1.0083 0.0565 0.0295 0.0188 Uiso 1.0 2 calc R
H12 H 0.4914 -0.1588 0.0368 0.0190 Uiso 1.0 2 calc R
H13 H 0.3574 -0.0470 0.1636 0.0173 Uiso 1.0 2 calc R

loop_
_atom_site_aniso_label
_atom_site_aniso_U_11
_atom_site_aniso_U_22
_atom_site_aniso_U_33
_atom_site_aniso_U_12
_atom_site_aniso_U_13
_atom_site_aniso_U_23
Cl1 0.0183(3) 0.0166(3) 0.0211(4) -0.0012(3) 0.0078(3) 0.0014(3)
Cl2 0.0172(3) 0.0157(3) 0.0353(4) 0.0014(3) 0.0069(3) 0.0022(3)
O1 0.0190(9) 0.0151(8) 0.0149(9) -0.0030(8) 0.0057(7) -0.0031(8)
O2 0.0251(10) 0.0234(11) 0.0299(11) -0.0083(9) 0.0144(9) -0.0074(9)
O3 0.0282(12) 0.0287(11) 0.0339(12) -0.0040(10) 0.0182(10) -0.0052(10)
O4 0.0282(11) 0.0191(10) 0.0262(11) -0.0024(9) 0.0067(9) -0.0047(8)
N1 0.0188(11) 0.0178(12) 0.0163(12) 0.0024(9) 0.0005(10) 0.0018(9)
C1 0.0173(13) 0.0176(13) 0.0138(13) -0.0023(11) 0.0055(11) -0.0036(11)
C2 0.0156(12) 0.0177(13) 0.0121(13) -0.0018(11) -0.0004(10) -0.0019(11)
C3 0.0113(11) 0.0170(13) 0.0159(13) -0.0012(10) 0.0017(10) -0.0055(10)
C4 0.0141(13) 0.0191(13) 0.0135(13) -0.0056(11) 0.0029(10) -0.0059(11)
C5 0.0150(12) 0.0145(13) 0.0177(14) 0.0003(10) -0.0005(11) -0.0026(10)
C6 0.0118(13) 0.0205(14) 0.0210(15) 0.0002(11) 0.0046(11) -0.0031(11)
C7 0.0185(13) 0.0223(14) 0.0176(14) -0.0029(12) 0.0063(11) -0.0002(11)
C8 0.0159(13) 0.0190(13) 0.0126(13) -0.0032(11) 0.0043(10) 0.0034(11)
C9 0.0235(14) 0.0203(14) 0.0195(14) 0.0021(12) 0.0058(12) -0.0004(11)
C10 0.0295(15) 0.0263(15) 0.0150(14) -0.0060(13) 0.0013(12) -0.0051(12)
C11 0.0218(14) 0.0315(17) 0.0167(15) -0.0052(13) -0.0011(12) 0.0055(12)
C12 0.0199(13) 0.0246(13) 0.0189(14) 0.0023(13) 0.0061(11) 0.0080(12)
C13 0.0254(13) 0.0178(13) 0.0175(14) -0.0003(13) 0.0076(11) 0.0031(12)
C14 0.0166(13) 0.0133(12) 0.0156(13) 0.0010(11) 0.0015(10) 0.0029(11)
C15 0.0144(12) 0.0147(12) 0.0124(12) 0.0018(10) -0.0016(10) 0.0024(10)
C16 0.0167(13) 0.0154(13) 0.0154(13) -0.0030(11) 0.0013(11) 0.0033(10)
C17 0.0124(12) 0.0165(13) 0.0181(14) 0.0012(10) 0.0049(10) 0.0037(10)
C18 0.0157(12) 0.0140(12) 0.0135(12) 0.0028(10) 0.0014(10) 0.0013(10)
C19 0.0172(13) 0.0128(12) 0.0173(13) -0.0012(11) 0.0013(11) 0.0004(11)
C20 0.0134(12) 0.0127(12) 0.0177(14) 0.0006(10) 0.0023(10) 0.0024(10)

loop_
_atom_type_symbol
_atom_type_description
_atom_type_scat_dispersion_real
_atom_type_scat_dispersion_imag
_atom_type_scat_source
C C 0.0033 0.0016
;
International Tables for Crystallography
(1992, Vol. C, Tables 4.2.6.8 and 6.1.1.4)
;
H H 0.0000 0.0000
;
International Tables for Crystallography
(1992, Vol. C, Table 6.1.1.4)
;
Cl Cl 0.1484 0.1585
;
International Tables for Crystallography
(1992, Vol. C, Tables 4.2.6.8 and 6.1.1.4)
;
N N 0.0061 0.0033
;
International Tables for Crystallography
(1992, Vol. C, Tables 4.2.6.8 and 6.1.1.4)
;
O O 0.0106 0.0060
;
International Tables for Crystallography
(1992, Vol. C, Tables 4.2.6.8 and 6.1.1.4)
;

loop_
_geom_angle_atom_site_label_1
_geom_angle_atom_site_label_2
_geom_angle_atom_site_label_3
_geom_angle
_geom_angle_publ_flag
C1 O1 C14 117.1(2) yes
O3 N1 O4 123.9(3) yes
O3 N1 C18 117.9(2) yes
O4 N1 C18 118.2(3) yes
O1 C1 C2 108.3(2) yes
O1 C1 C8 107.3(2) yes
C2 C1 C8 113.5(2) yes
C1 C2 C3 120.2(3) yes
C1 C2 C7 120.4(3) yes
C3 C2 C7 119.4(3) yes
C2 C3 C4 120.0(3) yes
Cl1 C4 C3 119.0(2) yes
Cl1 C4 C5 121.13(19) yes
C3 C4 C5 119.9(3) yes
Cl2 C5 C4 120.1(2) yes
Cl2 C5 C6 119.5(2) yes
C4 C5 C6 120.3(3) yes
C5 C6 C7 119.9(3) yes
C2 C7 C6 120.5(3) yes
C1 C8 C9 119.9(3) yes
C1 C8 C13 121.5(3) yes
C9 C8 C13 118.6(3) yes
C8 C9 C10 120.4(3) yes
C9 C10 C11 119.9(3) yes
C10 C11 C12 120.2(3) yes
C11 C12 C13 120.0(3) yes
C8 C13 C12 120.9(3) yes
O1 C14 O2 125.1(3) yes
O1 C14 C15 110.8(3) yes
O2 C14 C15 124.1(3) yes
C14 C15 C16 122.9(3) yes
C14 C15 C20 117.4(3) yes
C16 C15 C20 119.6(3) yes
C15 C16 C17 120.2(3) yes
C16 C17 C18 118.5(3) yes
N1 C18 C17 118.9(3) yes
N1 C18 C19 118.2(3) yes
C17 C18 C19 122.9(3) yes
C18 C19 C20 117.8(3) yes
C15 C20 C19 120.9(3) yes
O1 C1 H1 109.293 no
C2 C1 H1 108.965 no
C8 C1 H1 109.396 no
C2 C3 H2 119.890 no
C4 C3 H2 120.130 no
C5 C6 H3 119.601 no
C7 C6 H3 120.484 no
C2 C7 H4 119.477 no
C6 C7 H4 120.036 no
C8 C9 H5 119.713 no
C10 C9 H5 119.847 no
C9 C10 H6 120.059 no
C11 C10 H6 120.053 no
C10 C11 H7 119.672 no
C12 C11 H7 120.093 no
C11 C12 H8 119.860 no
C13 C12 H8 120.142 no
C8 C13 H9 119.404 no
C12 C13 H9 119.739 no
C15 C16 H10 119.573 no
C17 C16 H10 120.256 no
C16 C17 H11 120.536 no
C18 C17 H11 121.011 no
C18 C19 H12 121.002 no
C20 C19 H12 121.167 no
C15 C20 H13 119.514 no
C19 C20 H13 119.550 no

loop_
_geom_bond_atom_site_label_1
_geom_bond_atom_site_label_2
_geom_bond_distance
_geom_bond_publ_flag
Cl1 C4 1.721(3) yes
Cl2 C5 1.728(3) yes
O1 C1 1.455(4) yes
O1 C14 1.338(3) yes
O2 C14 1.202(4) yes
O3 N1 1.228(3) yes
O4 N1 1.228(3) yes
N1 C18 1.479(4) yes
C1 C2 1.514(4) yes
C1 C8 1.522(4) yes
C2 C3 1.395(4) yes
C2 C7 1.392(4) yes
C3 C4 1.393(4) yes
C4 C5 1.395(4) yes
C5 C6 1.376(4) yes
C6 C7 1.392(4) yes
C8 C9 1.395(4) yes
C8 C13 1.389(4) yes
C9 C10 1.392(4) yes
C10 C11 1.379(4) yes
C11 C12 1.379(4) yes
C12 C13 1.384(4) yes
C14 C15 1.497(4) yes
C15 C16 1.402(4) yes
C15 C20 1.396(4) yes
C16 C17 1.376(4) yes
C17 C18 1.396(4) yes
C18 C19 1.379(4) yes
C19 C20 1.384(4) yes
C1 H1 0.980 no
C3 H2 0.930 no
C6 H3 0.930 no
C7 H4 0.930 no
C9 H5 0.930 no
C10 H6 0.930 no
C11 H7 0.930 no
C12 H8 0.930 no
C13 H9 0.930 no
C16 H10 0.930 no
C17 H11 0.930 no
C19 H12 0.930 no
C20 H13 0.930 no

loop_
_geom_contact_atom_site_label_1
_geom_contact_atom_site_label_2
_geom_contact_distance
_geom_contact_publ_flag
_geom_contact_site_symmetry_2
Cl1 Cl2 3.1521(11) no .
O1 C3 2.852(3) no .
O1 C7 3.588(4) no .
O1 C13 2.739(3) no .
O1 C16 2.734(4) no .
O2 C1 2.711(3) no .
O2 C20 2.823(4) no .
O3 C17 2.730(4) no .
O3 C19 3.550(4) no .
O4 C17 3.575(4) no .
O4 C19 2.713(4) no .
C2 C5 2.785(4) no .
C2 C9 2.958(4) no .
C2 C14 3.370(4) no .
C3 C6 2.784(4) no .
C3 C8 3.235(4) no .
C4 C7 2.774(4) no .
C7 C8 3.503(4) no .
C7 C9 3.553(4) no .
C8 C11 2.786(4) no .
C8 C14 3.426(4) no .
C9 C12 2.767(4) no .
C10 C13 2.766(4) no .
C13 C14 3.583(4) no .
C15 C18 2.746(4) no .
C16 C19 2.801(4) no .
C17 C20 2.785(4) no .
Cl1 Cl2 3.4673(11) no 1_655
Cl1 O3 3.448(3) no 2_755
Cl1 O4 3.171(3) no 1_565
Cl1 C18 3.595(3) no 2_655
Cl1 C19 3.526(3) no 1_565
Cl1 C19 3.574(3) no 2_655
Cl2 Cl1 3.4673(11) no 1_455
Cl2 C10 3.591(4) no 2_656
Cl2 C19 3.549(3) no 1_565
Cl2 C20 3.503(3) no 1_565
O1 O4 3.197(3) no 2_655
O2 O4 3.416(3) no 2_655
O2 C16 3.535(3) no 1_455
O3 Cl1 3.448(3) no 2_745
O3 C3 3.394(4) no 2_745
O3 C6 3.531(4) no 2_645
O3 C19 3.298(3) no 1_655
O3 C20 3.540(3) no 1_655
O4 Cl1 3.171(3) no 1_545
O4 O1 3.197(3) no 2_645
O4 O2 3.416(3) no 2_645
O4 C2 3.527(3) no 2_645
O4 C3 3.529(3) no 2_645
O4 C14 3.032(3) no 2_645
O4 C15 3.344(3) no 2_645
O4 C16 3.547(4) no 2_745
N1 C3 3.512(3) no 2_645
N1 C4 3.571(4) no 2_645
C2 O4 3.527(3) no 2_655
C3 O3 3.394(4) no 2_755
C3 O4 3.529(3) no 2_655
C3 N1 3.512(3) no 2_655
C4 N1 3.571(4) no 2_655
C4 C18 3.387(4) no 2_655
C6 O3 3.531(4) no 2_655
C10 Cl2 3.591(4) no 2_646
C14 O4 3.032(3) no 2_655
C15 O4 3.344(3) no 2_655
C16 O2 3.535(3) no 1_655
C16 O4 3.547(4) no 2_755
C18 Cl1 3.595(3) no 2_645
C18 C4 3.387(4) no 2_645
C19 Cl1 3.526(3) no 1_545
C19 Cl1 3.574(3) no 2_645
C19 Cl2 3.549(3) no 1_545
C19 O3 3.298(3) no 1_455
C20 Cl2 3.503(3) no 1_545
C20 O3 3.540(3) no 1_455
Cl1 H2 2.7833 no .
Cl2 H3 2.7761 no .
O1 H2 2.6204 no .
O1 H9 2.4007 no .
O1 H10 2.4242 no .
O2 H1 2.2650 no .
O2 H13 2.5236 no .
O3 H11 2.4494 no .
O4 H12 2.4224 no .
N1 H11 2.6371 no .
N1 H12 2.6069 no .
C1 H2 2.6673 no .
C1 H4 2.6631 no .
C1 H5 2.6643 no .
C1 H9 2.6858 no .
C2 H3 3.2576 no .
C2 H5 2.6697 no .
C3 H1 3.2978 no .
C3 H4 3.2440 no .
C3 H5 3.4063 no .
C4 H3 3.2402 no .
C5 H2 3.2529 no .
C5 H4 3.2348 no .
C7 H1 2.5708 no .
C7 H2 3.2462 no .
C7 H5 2.9451 no .
C8 H2 3.1723 no .
C8 H6 3.2574 no .
C8 H8 3.2497 no .
C9 H1 2.9158 no .
C9 H7 3.2372 no .
C9 H9 3.2343 no .
C10 H8 3.2291 no .
C11 H5 3.2363 no .
C11 H9 3.2304 no .
C12 H6 3.2303 no .
C13 H1 3.0103 no .
C13 H5 3.2352 no .
C13 H7 3.2332 no .
C14 H1 2.4047 no .
C14 H9 3.0334 no .
C14 H10 2.7125 no .
C14 H13 2.5957 no .
C15 H9 3.5809 no .
C15 H11 3.2515 no .
C15 H12 3.2625 no .
C16 H13 3.2562 no .
C17 H12 3.2740 no .
C18 H10 3.2282 no .
C18 H13 3.2091 no .
C19 H11 3.2720 no .
C20 H10 3.2555 no .
H1 H2 3.5723 no .
H1 H4 2.3684 no .
H1 H5 2.9623 no .
H1 H9 3.1171 no .
H2 H10 3.4369 no .
H3 H4 2.3295 no .
H4 H5 3.0193 no .
H5 H6 2.3212 no .
H6 H7 2.3055 no .
H7 H8 2.3086 no .
H8 H9 2.3127 no .
H9 H10 3.2491 no .
H10 H11 2.3171 no .
H12 H13 2.3243 no .
Cl1 H3 3.3123 no 1_655
Cl1 H7 3.3632 no 2_756
Cl1 H11 3.0522 no 2_755
Cl1 H12 2.9376 no 1_565
Cl2 H7 3.0478 no 2_756
Cl2 H11 3.4435 no 2_655
Cl2 H12 3.0171 no 1_565
Cl2 H13 2.8972 no 1_565
O2 H5 2.9483 no 2_646
O2 H6 3.0606 no 2_646
O2 H8 3.4170 no 1_455
O2 H9 3.0720 no 1_455
O2 H10 3.1628 no 1_455
O3 H2 2.5676 no 2_745
O3 H10 2.9546 no 2_745
O3 H12 2.8703 no 1_655
O3 H13 3.3196 no 1_655
O4 H10 2.8844 no 2_745
O4 H11 3.0128 no 2_745
N1 H10 3.2688 no 2_745
C1 H8 3.4162 no 1_455
C3 H3 3.2022 no 1_655
C3 H8 3.5165 no 2_756
C4 H3 3.4043 no 1_655
C4 H7 3.5035 no 2_756
C4 H8 3.1824 no 2_756
C5 H7 3.3742 no 2_756
C5 H8 3.1328 no 2_756
C5 H11 3.5627 no 2_655
C6 H2 3.1996 no 1_455
C6 H8 3.4079 no 2_756
C7 H2 3.3981 no 1_455
C8 H4 3.0243 no 1_655
C9 H4 3.1202 no 1_655
C10 H4 3.1287 no 1_655
C10 H9 3.3724 no 2_756
C11 H1 3.5112 no 1_655
C11 H3 3.3927 no 2_646
C11 H4 3.0222 no 1_655
C12 H1 2.7587 no 1_655
C12 H3 2.8881 no 2_646
C12 H4 2.9164 no 1_655
C13 H1 3.1517 no 1_655
C13 H3 3.0253 no 2_646
C13 H4 2.9127 no 1_655
C14 H6 3.4362 no 2_746
C15 H6 2.9299 no 2_746
C15 H7 3.4907 no 2_746
C15 H11 3.5975 no 1_455
C16 H6 3.0263 no 2_746
C17 H6 3.4067 no 2_746
C17 H13 3.0477 no 1_655
C18 H13 3.5849 no 1_655
C19 H7 3.2015 no 2_746
C20 H6 3.2691 no 2_746
C20 H7 2.9021 no 2_746
C20 H11 3.0521 no 1_455
H1 C11 3.5112 no 1_455
H1 C12 2.7587 no 1_455
H1 C13 3.1517 no 1_455
H1 H8 2.5036 no 1_455
H1 H9 3.1870 no 1_455
H2 O3 2.5676 no 2_755
H2 C6 3.1996 no 1_655
H2 C7 3.3981 no 1_655
H2 H3 2.9000 no 1_655
H2 H4 3.2548 no 1_655
H2 H12 3.4891 no 2_655
H3 Cl1 3.3123 no 1_455
H3 C3 3.2022 no 1_455
H3 C4 3.4043 no 1_455
H3 C11 3.3927 no 2_656
H3 C12 2.8881 no 2_656
H3 C13 3.0253 no 2_656
H3 H2 2.9000 no 1_455
H3 H8 3.0232 no 2_656
H3 H9 3.2338 no 2_656
H4 C8 3.0243 no 1_455
H4 C9 3.1202 no 1_455
H4 C10 3.1287 no 1_455
H4 C11 3.0222 no 1_455
H4 C12 2.9164 no 1_455
H4 C13 2.9127 no 1_455
H4 H2 3.2548 no 1_455
H4 H7 3.5545 no 1_455
H4 H8 3.3897 no 1_455
H4 H9 3.3881 no 1_455
H5 O2 2.9483 no 2_656
H5 H7 3.5260 no 1_455
H5 H8 3.1519 no 2_756
H5 H9 3.3432 no 2_756
H6 O2 3.0606 no 2_656
H6 C14 3.4362 no 2_756
H6 C15 2.9299 no 2_756
H6 C16 3.0263 no 2_756
H6 C17 3.4067 no 2_756
H6 C20 3.2691 no 2_756
H6 H9 2.8742 no 2_756
H6 H10 3.3677 no 2_756
H6 H13 3.3675 no 2_656
H7 Cl1 3.3632 no 2_746
H7 Cl2 3.0478 no 2_746
H7 C4 3.5035 no 2_746
H7 C5 3.3742 no 2_746
H7 C15 3.4907 no 2_756
H7 C19 3.2015 no 2_756
H7 C20 2.9021 no 2_756
H7 H4 3.5545 no 1_655
H7 H5 3.5260 no 1_655
H7 H12 3.3658 no 2_756
H7 H13 2.8462 no 2_756
H8 O2 3.4170 no 1_655
H8 C1 3.4162 no 1_655
H8 C3 3.5165 no 2_746
H8 C4 3.1824 no 2_746
H8 C5 3.1328 no 2_746
H8 C6 3.4079 no 2_746
H8 H1 2.5036 no 1_655
H8 H3 3.0232 no 2_646
H8 H4 3.3897 no 1_655
H8 H5 3.1519 no 2_746
H9 O2 3.0720 no 1_655
H9 C10 3.3724 no 2_746
H9 H1 3.1870 no 1_655
H9 H3 3.2338 no 2_646
H9 H4 3.3881 no 1_655
H9 H5 3.3432 no 2_746
H9 H6 2.8742 no 2_746
H10 O2 3.1628 no 1_655
H10 O3 2.9546 no 2_755
H10 O4 2.8844 no 2_755
H10 N1 3.2688 no 2_755
H10 H6 3.3677 no 2_746
H10 H12 3.5316 no 2_655
H11 Cl1 3.0522 no 2_745
H11 Cl2 3.4435 no 2_645
H11 O4 3.0128 no 2_755
H11 C5 3.5627 no 2_645
H11 C15 3.5975 no 1_655
H11 C20 3.0521 no 1_655
H11 H13 2.6886 no 1_655
H12 Cl1 2.9376 no 1_545
H12 Cl2 3.0171 no 1_545
H12 O3 2.8703 no 1_455
H12 H2 3.4891 no 2_645
H12 H7 3.3658 no 2_746
H12 H10 3.5316 no 2_645
H13 Cl2 2.8972 no 1_545
H13 O3 3.3196 no 1_455
H13 C17 3.0477 no 1_455
H13 C18 3.5849 no 1_455
H13 H6 3.3675 no 2_646
H13 H7 2.8462 no 2_746
H13 H11 2.6886 no 1_455

loop_
_geom_torsion_atom_site_label_1
_geom_torsion_atom_site_label_2
_geom_torsion_atom_site_label_3
_geom_torsion_atom_site_label_4
_geom_torsion
_geom_torsion_publ_flag
C1 O1 C14 O2 2.3(3) no
C1 O1 C14 C15 -175.32(15) no
C14 O1 C1 C2 -114.4(2) no
C14 O1 C1 C8 122.69(19) no
O3 N1 C18 C17 0.4(3) no
O3 N1 C18 C19 -179.16(18) no
O4 N1 C18 C17 178.30(18) no
O4 N1 C18 C19 -1.3(3) no
O1 C1 C2 C3 -44.7(3) no
O1 C1 C2 C7 135.56(19) no
O1 C1 C8 C9 158.76(19) no
O1 C1 C8 C13 -23.7(3) no
C2 C1 C8 C9 39.2(4) no
C2 C1 C8 C13 -143.3(3) no
C8 C1 C2 C3 74.4(3) no
C8 C1 C2 C7 -105.4(3) no
C1 C2 C3 C4 -179.84(18) no
C1 C2 C7 C6 179.55(19) no
C3 C2 C7 C6 -0.2(4) no
C7 C2 C3 C4 -0.1(4) no
C2 C3 C4 Cl1 179.58(18) no
C2 C3 C4 C5 -0.2(4) no
Cl1 C4 C5 Cl2 0.5(3) no
Cl1 C4 C5 C6 -179.02(15) no
C3 C4 C5 Cl2 -179.69(18) no
C3 C4 C5 C6 0.7(4) no
Cl2 C5 C6 C7 179.40(15) no
C4 C5 C6 C7 -1.0(4) no
C5 C6 C7 C2 0.8(4) no
C1 C8 C9 C10 177.4(3) no
C1 C8 C13 C12 -177.7(3) no
C9 C8 C13 C12 -0.2(4) no
C13 C8 C9 C10 -0.2(4) no
C8 C9 C10 C11 0.6(5) no
C9 C10 C11 C12 -0.7(5) no
C10 C11 C12 C13 0.4(5) no
C11 C12 C13 C8 0.1(5) no
O1 C14 C15 C16 2.0(3) no
O1 C14 C15 C20 179.13(17) no
O2 C14 C15 C16 -175.6(2) no
O2 C14 C15 C20 1.5(4) no
C14 C15 C16 C17 175.55(19) no
C14 C15 C20 C19 -176.10(18) no
C16 C15 C20 C19 1.1(4) no
C20 C15 C16 C17 -1.5(4) no
C15 C16 C17 C18 -0.1(4) no
C16 C17 C18 N1 -177.3(2) no
C16 C17 C18 C19 2.3(4) no
N1 C18 C19 C20 176.91(18) no
C17 C18 C19 C20 -2.6(4) no
C18 C19 C20 C15 0.9(4) no
